data_4346333
loop_
_publ_author_name
'Myers, Thomas W.'
'Chavez, David E.'
'Hanson, Susan K.'
'Scharff, R. Jason'
'Scott, Brian L.'
'Veauthier, Jacqueline M.'
'Wu, Ruilian'

_publ_section_title
;
 Independent Control of Optical and Explosive Properties:
 Pyrazole-Tetrazine Complexes of First Row Transition Metals.
;
_journal_issue 16
_journal_name_full 'Inorganic chemistry'
_journal_page_first 8077
_journal_page_last 8086
_journal_paper_doi 10.1021/acs.inorgchem.5b01313
_journal_volume 54
_journal_year 2015
_chemical_formula_sum 'C30 H27 B2 F8 Fe N25'
_chemical_formula_weight 967.23
_space_group_crystal_system cubic
_space_group_IT_number 198
_space_group_name_Hall 'P 2ac 2ab 3'
_space_group_name_H-M_alt 'P 21 3'
_atom_sites_solution_hydrogens mixed
_audit_creation_method SHELXL-2014/7
_cell_angle_alpha 90
_cell_angle_beta 90
_cell_angle_gamma 90
_cell_formula_units_Z 4
_cell_length_a 16.4405(18)
_cell_length_b 16.4405(18)
_cell_length_c 16.4405(18)
_cell_measurement_reflns_used 100
_cell_measurement_temperature 100(2)
_cell_measurement_theta_max 28.48
_cell_measurement_theta_min 2.84
_cell_volume 4443.7(8)
_computing_cell_refinement 'SHELXL-2014/7 (Sheldrick, 2014)'
_computing_data_collection 'bruker apex'
_computing_data_reduction 'SHELXL-2014/7 (Sheldrick, 2014)'
_computing_molecular_graphics 'SHELXL-2014/7 (Sheldrick, 2014)'
_computing_publication_material 'SHELXL-2014/7 (Sheldrick, 2014)'
_computing_structure_refinement 'SHELXL-2014/7 (Sheldrick, 2014)'
_computing_structure_solution 'SHELXL-2014/7 (Sheldrick, 2014)'
_diffrn_ambient_temperature 100(2)
_diffrn_measured_fraction_theta_full 0.993
_diffrn_measured_fraction_theta_max 0.993
_diffrn_measurement_device_type 'ccd area detector'
_diffrn_measurement_method 'phi and omega scans'
_diffrn_radiation_type MoK\a
_diffrn_radiation_wavelength 0.71073
_diffrn_reflns_av_R_equivalents 0.0882
_diffrn_reflns_av_unetI/netI 0.0344
_diffrn_reflns_Laue_measured_fraction_full 0.993
_diffrn_reflns_Laue_measured_fraction_max 0.993
_diffrn_reflns_limit_h_max 19
_diffrn_reflns_limit_h_min -19
_diffrn_reflns_limit_k_max 19
_diffrn_reflns_limit_k_min -19
_diffrn_reflns_limit_l_max 19
_diffrn_reflns_limit_l_min -19
_diffrn_reflns_number 43069
_diffrn_reflns_point_group_measured_fraction_full 0.995
_diffrn_reflns_point_group_measured_fraction_max 0.995
_diffrn_reflns_theta_full 25.242
_diffrn_reflns_theta_max 25.269
_diffrn_reflns_theta_min 2.146
_diffrn_source 'sealed tube'
_exptl_absorpt_coefficient_mu 0.429
_exptl_absorpt_correction_T_max 0.938
_exptl_absorpt_correction_T_min 0.915
_exptl_absorpt_correction_type numerical
_exptl_absorpt_process_details sadabs
_exptl_crystal_colour blue
_exptl_crystal_density_diffrn 1.446
_exptl_crystal_description block
_exptl_crystal_F_000 1960
_exptl_crystal_size_max 0.210
_exptl_crystal_size_mid 0.170
_exptl_crystal_size_min 0.150
_refine_diff_density_max 0.448
_refine_diff_density_min -0.443
_refine_diff_density_rms 0.102
_refine_ls_abs_structure_details
;
 Refined as an inversion twin.
;
_refine_ls_abs_structure_Flack 0.51(9)
_refine_ls_extinction_method none
_refine_ls_goodness_of_fit_ref 1.175
_refine_ls_hydrogen_treatment constr
_refine_ls_matrix_type full
_refine_ls_number_parameters 199
_refine_ls_number_reflns 2703
_refine_ls_number_restraints 6
_refine_ls_restrained_S_all 1.181
_refine_ls_R_factor_all 0.1001
_refine_ls_R_factor_gt 0.0954
_refine_ls_shift/su_max 0.000
_refine_ls_shift/su_mean 0.000
_refine_ls_structure_factor_coef Fsqd
_refine_ls_weighting_details 'w=1/[\s^2^(Fo^2^)+(0.0443P)^2^+29.4686P] where P=(Fo^2^+2Fc^2^)/3'
_refine_ls_weighting_scheme calc
_refine_ls_wR_factor_gt 0.2193
_refine_ls_wR_factor_ref 0.2219
_reflns_Friedel_coverage 0.807
_reflns_Friedel_fraction_full 0.998
_reflns_Friedel_fraction_max 0.998
_reflns_number_gt 2535
_reflns_number_total 2703
_reflns_threshold_expression 'I > 2\s(I)'
_cod_data_source_file ic5b01313_si_002.cif
_cod_data_source_block TWM3
_cod_original_cell_volume 4443.7(15)
_cod_database_code 4346333
_shelx_shelxl_version_number 2014/7
_shelx_space_group_comment
;
The symmetry employed for this shelxl refinement is uniquely defined
by the following loop, which should always be used as a source of
symmetry information in preference to the above space-group names.
They are only intended as comments.
;
_shelx_estimated_absorpt_t_min 0.915
_shelx_estimated_absorpt_t_max 0.938

loop_
_space_group_symop_operation_xyz
'x, y, z'
'-x+1/2, -y, z+1/2'
'x+1/2, -y+1/2, -z'
'-x, y+1/2, -z+1/2'
'z, x, y'
'-z+1/2, -x, y+1/2'
'z+1/2, -x+1/2, -y'
'-z, x+1/2, -y+1/2'
'y, z, x'
'y+1/2, -z+1/2, -x'
'-y, z+1/2, -x+1/2'
'-y+1/2, -z, x+1/2'

loop_
_atom_site_label
_atom_site_type_symbol
_atom_site_fract_x
_atom_site_fract_y
_atom_site_fract_z
_atom_site_U_iso_or_equiv
_atom_site_adp_type
_atom_site_occupancy
_atom_site_site_symmetry_order
_atom_site_calc_flag
_atom_site_refinement_flags_posn
_atom_site_refinement_flags_adp
_atom_site_refinement_flags_occupancy
_atom_site_disorder_assembly
_atom_site_disorder_group
Fe1 Fe 0.03491(8) -0.03491(8) -0.53491(8) 0.0232(5) Uani 1 3 d S T P . .
N1 N -0.0396(8) -0.0508(10) -0.2314(6) 0.078(5) Uani 1 1 d . . . . .
H1A H -0.0872 -0.0719 -0.2440 0.094 Uiso 1 1 d R U . . .
H1B H -0.0261 -0.0438 -0.1801 0.094 Uiso 1 1 d R U . . .
N2 N -0.0083(5) -0.0408(6) -0.3668(5) 0.029(2) Uani 1 1 d . . . . .
N3 N 0.0499(5) -0.0253(6) -0.4234(4) 0.027(2) Uani 1 1 d . . . . .
N4 N 0.1411(6) 0.0158(8) -0.3188(6) 0.054(3) Uani 1 1 d . . . . .
N5 N 0.0861(7) 0.0022(10) -0.2643(7) 0.077(5) Uani 1 1 d . . . . .
N6 N 0.1796(5) 0.0062(5) -0.4560(6) 0.035(2) Uani 1 1 d . . . . .
N7 N 0.1542(5) -0.0188(6) -0.5319(6) 0.032(2) Uani 1 1 d . . . . .
C1 C 0.0130(7) -0.0307(13) -0.2895(7) 0.060(4) Uani 1 1 d . . . . .
C2 C 0.1226(7) 0.0004(8) -0.3936(7) 0.038(3) Uani 1 1 d . . . . .
C3 C 0.2173(8) -0.0308(11) -0.6653(7) 0.052(3) Uani 1 1 d . . . . .
H3A H 0.2572 -0.0741 -0.6744 0.079 Uiso 1 1 calc R U . . .
H3B H 0.2316 0.0167 -0.6984 0.079 Uiso 1 1 calc R U . . .
H3C H 0.1631 -0.0501 -0.6807 0.079 Uiso 1 1 calc R U . . .
C4 C 0.2174(7) -0.0089(8) -0.5825(8) 0.042(3) Uani 1 1 d . . . . .
C5 C 0.2840(7) 0.0177(9) -0.5339(9) 0.054(4) Uani 1 1 d . . . . .
H5B H 0.3380 0.0254 -0.5532 0.064 Uiso 1 1 calc R U . . .
C6 C 0.2599(7) 0.0302(9) -0.4571(9) 0.052(3) Uani 1 1 d . . . . .
C7 C 0.3045(7) 0.0620(10) -0.3849(10) 0.062(4) Uani 1 1 d . . . . .
H7A H 0.2806 0.1139 -0.3681 0.093 Uiso 1 1 calc R U . . .
H7B H 0.3619 0.0702 -0.3990 0.093 Uiso 1 1 calc R U . . .
H7C H 0.3005 0.0228 -0.3402 0.093 Uiso 1 1 calc R U . . .
F1 F 0.1590(9) 0.2390(8) -0.3255(8) 0.131(6) Uani 1 1 d . . . . .
F2 F 0.2625(5) 0.2375(5) -0.2375(5) 0.058(4) Uani 1 3 d S T P . .
B1 B 0.2139(10) 0.2861(10) -0.2861(10) 0.074(11) Uani 1 3 d S T P . .
F3 F -0.5306(4) -0.0306(4) -0.4694(4) 0.050(3) Uani 1 3 d S T P . .
F4 F -0.4376(4) -0.0295(4) -0.5714(4) 0.0425(16) Uani 1 1 d . . . . .
B2 B -0.4845(7) 0.0155(7) -0.5155(7) 0.031(5) Uani 1 3 d S T P . .
N8A N 0.3030(12) -0.1970(12) -0.3030(12) 0.141(15) Uani 1 3 d S T P . 1
C8A C 0.199(3) -0.196(3) -0.299(3) 0.111(15) Uiso 0.5 1 d . . P A 1
C9A C 0.164(2) -0.134(2) -0.329(2) 0.076(10) Uiso 0.5 1 d . . P A 1
N8B N 0.0346(19) -0.3161(18) -0.2527(17) 0.120(10) Uiso 0.73(2) 1 d D . P B 2
C8B C 0.073(3) -0.251(3) -0.264(3) 0.151(17) Uiso 0.73(2) 1 d D . P B 2
C9B C 0.101(2) -0.182(2) -0.316(2) 0.116(12) Uiso 0.73(2) 1 d D . P B 2
N8C N 0.095(4) -0.251(4) -0.139(3) 0.10(2) Uiso 0.27(2) 1 d D . P B 3
C8C C 0.091(4) -0.233(5) -0.214(4) 0.08(2) Uiso 0.27(2) 1 d D . P B 3
C9C C 0.164(2) -0.254(3) -0.270(2) 0.031(10) Uiso 0.27(2) 1 d D . P B 3

loop_
_atom_site_aniso_label
_atom_site_aniso_U_11
_atom_site_aniso_U_22
_atom_site_aniso_U_33
_atom_site_aniso_U_23
_atom_site_aniso_U_13
_atom_site_aniso_U_12
Fe1 0.0232(5) 0.0232(5) 0.0232(5) -0.0028(6) 0.0028(6) 0.0028(6)
N1 0.053(7) 0.155(15) 0.026(5) -0.015(7) 0.005(5) -0.056(9)
N2 0.023(4) 0.042(5) 0.023(4) -0.007(4) 0.010(3) -0.008(4)
N3 0.022(4) 0.044(5) 0.013(3) 0.008(4) 0.005(3) -0.002(4)
N4 0.037(5) 0.094(10) 0.031(5) 0.001(6) -0.015(4) -0.026(6)
N5 0.053(7) 0.149(15) 0.030(6) -0.010(7) -0.004(5) -0.054(8)
N6 0.023(4) 0.040(5) 0.042(6) -0.011(4) 0.011(4) 0.005(4)
N7 0.033(4) 0.039(5) 0.023(4) 0.004(4) 0.007(4) -0.006(4)
C1 0.032(7) 0.114(13) 0.032(6) 0.034(8) 0.000(5) -0.016(8)
C2 0.024(5) 0.051(7) 0.038(7) -0.012(5) 0.015(5) -0.003(5)
C3 0.053(8) 0.065(9) 0.040(7) 0.001(7) 0.015(6) 0.005(7)
C4 0.034(6) 0.045(7) 0.048(7) -0.005(6) 0.018(5) 0.008(5)
C5 0.026(6) 0.077(10) 0.059(8) -0.015(9) 0.007(6) -0.019(6)
C6 0.029(6) 0.062(8) 0.065(8) -0.008(9) 0.012(6) -0.014(6)
C7 0.019(6) 0.082(11) 0.084(11) -0.009(9) -0.003(6) -0.013(6)
F1 0.175(14) 0.113(10) 0.105(9) 0.036(8) -0.098(10) -0.070(10)
F2 0.058(4) 0.058(4) 0.058(4) 0.010(4) -0.010(4) 0.010(4)
B1 0.074(11) 0.074(11) 0.074(11) 0.028(9) -0.028(9) 0.028(9)
F3 0.050(3) 0.050(3) 0.050(3) 0.012(3) 0.012(3) -0.012(3)
F4 0.051(4) 0.040(4) 0.037(3) 0.001(3) 0.007(3) 0.005(3)
B2 0.031(5) 0.031(5) 0.031(5) 0.008(4) 0.008(4) -0.008(4)
N8A 0.141(15) 0.141(15) 0.141(15) 0.034(14) 0.034(14) -0.034(14)

loop_
_atom_type_symbol
_atom_type_description
_atom_type_scat_dispersion_real
_atom_type_scat_dispersion_imag
_atom_type_scat_source
C C 0.0033 0.0016 'International Tables Vol C Tables 4.2.6.8 and 6.1.1.4'
H H 0.0000 0.0000 'International Tables Vol C Tables 4.2.6.8 and 6.1.1.4'
B B 0.0013 0.0007 'International Tables Vol C Tables 4.2.6.8 and 6.1.1.4'
F F 0.0171 0.0103 'International Tables Vol C Tables 4.2.6.8 and 6.1.1.4'
Fe Fe 0.3463 0.8444 'International Tables Vol C Tables 4.2.6.8 and 6.1.1.4'
N N 0.0061 0.0033 'International Tables Vol C Tables 4.2.6.8 and 6.1.1.4'

loop_
_geom_angle_atom_site_label_1
_geom_angle_atom_site_label_2
_geom_angle_atom_site_label_3
_geom_angle
_geom_angle_site_symmetry_1
_geom_angle_site_symmetry_3
N3 Fe1 N3 93.4(4) . 6_454
N3 Fe1 N3 93.4(4) . 11_554
N3 Fe1 N3 93.4(4) 6_454 11_554
N3 Fe1 N7 80.4(4) . .
N3 Fe1 N7 173.7(4) 6_454 .
N3 Fe1 N7 87.4(4) 11_554 .
N3 Fe1 N7 173.7(4) . 11_554
N3 Fe1 N7 87.4(4) 6_454 11_554
N3 Fe1 N7 80.4(4) 11_554 11_554
N7 Fe1 N7 98.9(4) . 11_554
N3 Fe1 N7 87.4(4) . 6_454
N3 Fe1 N7 80.4(4) 6_454 6_454
N3 Fe1 N7 173.7(4) 11_554 6_454
N7 Fe1 N7 98.9(4) . 6_454
N7 Fe1 N7 98.9(4) 11_554 6_454
C1 N1 H1A 120.4 . .
C1 N1 H1B 119.5 . .
H1A N1 H1B 120.1 . .
C1 N2 N3 116.5(8) . .
N2 N3 C2 115.5(8) . .
N2 N3 Fe1 124.6(6) . .
C2 N3 Fe1 120.0(7) . .
C2 N4 N5 117.4(10) . .
N4 N5 C1 117.9(10) . .
N7 N6 C6 111.4(9) . .
N7 N6 C2 116.2(9) . .
C6 N6 C2 132.3(11) . .
C4 N7 N6 106.9(9) . .
C4 N7 Fe1 140.2(9) . .
N6 N7 Fe1 111.3(6) . .
N2 C1 N1 119.0(11) . .
N2 C1 N5 124.5(10) . .
N1 C1 N5 116.5(12) . .
N4 C2 N3 127.7(10) . .
N4 C2 N6 121.9(11) . .
N3 C2 N6 110.3(10) . .
C4 C3 H3A 109.5 . .
C4 C3 H3B 109.5 . .
H3A C3 H3B 109.5 . .
C4 C3 H3C 109.5 . .
H3A C3 H3C 109.5 . .
H3B C3 H3C 109.5 . .
N7 C4 C3 124.6(12) . .
N7 C4 C5 106.5(11) . .
C3 C4 C5 128.5(11) . .
C6 C5 C4 110.4(10) . .
C6 C5 H5B 124.8 . .
C4 C5 H5B 124.8 . .
C5 C6 N6 104.6(11) . .
C5 C6 C7 131.2(11) . .
N6 C6 C7 124.2(12) . .
C6 C7 H7A 109.5 . .
C6 C7 H7B 109.5 . .
H7A C7 H7B 109.5 . .
C6 C7 H7C 109.5 . .
H7A C7 H7C 109.5 . .
H7B C7 H7C 109.5 . .
F1 B1 F1 109.7(13) 7 12_554
F1 B1 F1 109.7(13) 7 .
F1 B1 F1 109.7(13) 12_554 .
F1 B1 F2 109.3(13) 7 .
F1 B1 F2 109.3(13) 12_554 .
F1 B1 F2 109.3(13) . .
F3 B2 F4 112.8(8) . .
F3 B2 F4 112.8(8) . 8_454
F4 B2 F4 105.9(9) . 8_454
F3 B2 F4 112.8(8) . 10_444
F4 B2 F4 105.9(9) . 10_444
F4 B2 F4 105.9(9) 8_454 10_444
C8A N8A C8A 88(3) . 8_544
C8A N8A C8A 88(3) . 10_545
C8A N8A C8A 88(3) 8_544 10_545
C9A C8A N8A 117(4) . .
N8B C8B C9B 153(5) . .
N8C C8C C9C 120(5) . .

loop_
_geom_bond_atom_site_label_1
_geom_bond_atom_site_label_2
_geom_bond_distance
_geom_bond_site_symmetry_2
Fe1 N3 1.857(8) .
Fe1 N3 1.857(8) 6_454
Fe1 N3 1.857(8) 11_554
Fe1 N7 1.979(8) .
Fe1 N7 1.979(8) 11_554
Fe1 N7 1.979(8) 6_454
N1 C1 1.330(15) .
N1 H1A 0.8809 .
N1 H1B 0.8795 .
N2 C1 1.328(15) .
N2 N3 1.359(10) .
N3 C2 1.359(14) .
N4 C2 1.292(15) .
N4 N5 1.293(15) .
N5 C1 1.381(17) .
N6 N7 1.378(14) .
N6 C6 1.378(14) .
N6 C2 1.394(14) .
N7 C4 1.343(14) .
C3 C4 1.407(18) .
C3 H3A 0.9800 .
C3 H3B 0.9800 .
C3 H3C 0.9800 .
C4 C5 1.425(18) .
C5 C6 1.34(2) .
C5 H5B 0.9500 .
C6 C7 1.49(2) .
C7 H7A 0.9800 .
C7 H7B 0.9800 .
C7 H7C 0.9800 .
F1 B1 1.354(14) .
F2 B1 1.39(3) .
B1 F1 1.354(14) 7
B1 F1 1.354(14) 12_554
F3 B2 1.31(2) .
F4 B2 1.409(10) .
B2 F4 1.409(10) 8_454
B2 F4 1.409(10) 10_444
N8A C8A 1.71(6) .
N8A C8A 1.71(6) 8_544
N8A C8A 1.71(6) 10_545
C8A C9A 1.27(6) .
N8B C8B 1.25(3) .
C8B C9B 1.50(3) .
N8C C8C 1.26(4) .
C8C C9C 1.55(4) .

loop_
_geom_torsion_atom_site_label_1
_geom_torsion_atom_site_label_2
_geom_torsion_atom_site_label_3
_geom_torsion_atom_site_label_4
_geom_torsion
_geom_torsion_site_symmetry_1
C1 N2 N3 C2 -1.4(17) .
C1 N2 N3 Fe1 -179.9(12) .
N3 Fe1 N3 N2 9.3(10) 6_454
N3 Fe1 N3 N2 102.8(7) 11_554
N7 Fe1 N3 N2 -170.4(9) .
N7 Fe1 N3 N2 -70.9(9) 6_454
N3 Fe1 N3 C2 -169.2(9) 6_454
N3 Fe1 N3 C2 -75.7(11) 11_554
N7 Fe1 N3 C2 11.1(9) .
N7 Fe1 N3 C2 110.6(9) 6_454
C2 N4 N5 C1 2(2) .
C6 N6 N7 C4 -1.6(13) .
C2 N6 N7 C4 -179.6(10) .
C6 N6 N7 Fe1 -170.1(9) .
C2 N6 N7 Fe1 11.9(11) .
N3 N2 C1 N1 -175.0(15) .
N3 N2 C1 N5 7(3) .
N4 N5 C1 N2 -8(3) .
N4 N5 C1 N1 174.2(16) .
N5 N4 C2 N3 3(2) .
N5 N4 C2 N6 -174.3(13) .
N2 N3 C2 N4 -4.0(19) .
Fe1 N3 C2 N4 174.6(12) .
N2 N3 C2 N6 173.9(9) .
Fe1 N3 C2 N6 -7.4(14) .
N7 N6 C2 N4 174.4(12) .
C6 N6 C2 N4 -3(2) .
N7 N6 C2 N3 -3.6(14) .
C6 N6 C2 N3 178.9(12) .
N6 N7 C4 C3 177.2(13) .
Fe1 N7 C4 C3 -20(2) .
N6 N7 C4 C5 3.9(13) .
Fe1 N7 C4 C5 167.1(10) .
N7 C4 C5 C6 -5.1(17) .
C3 C4 C5 C6 -178.0(15) .
C4 C5 C6 N6 4.0(17) .
C4 C5 C6 C7 -176.2(16) .
N7 N6 C6 C5 -1.6(16) .
C2 N6 C6 C5 176.0(13) .
N7 N6 C6 C7 178.6(13) .
C2 N6 C6 C7 -4(2) .
C8A N8A C8A C9A -152(5) 8_544
C8A N8A C8A C9A 120(6) 10_545
